data_9005302
loop_
_publ_author_name
'Oberti, R.'
'Hawthorne, F. C.'
'Raudsepp, M.'

_publ_section_title
;
 The behaviour of Mn in amphiboles: Mn in synthetic
 fluor-edenite and synthetic fluor-pargasite
 Sample: MFP
;
_journal_name_full 'European Journal of Mineralogy'
_journal_page_first 115
_journal_page_last 122
_journal_volume 9
_journal_year 1997
_chemical_formula_sum 'Al2.85 Ca1.65 F2 Mg3.38 Mn1.24 Na0.87 O22 Si6.01'
_chemical_name_mineral Fluoropargasite
_space_group_IT_number 12
_symmetry_space_group_name_Hall '-C 2y'
_symmetry_space_group_name_H-M 'C 1 2/m 1'
_cell_angle_alpha 90
_cell_angle_beta 105.10
_cell_angle_gamma 90
_cell_length_a 9.812
_cell_length_b 17.926
_cell_length_c 5.308
_cell_formula_units_Z 2
_cell_volume 901.388
_database_code_amcsd 0006648
_exptl_crystal_density_diffrn 3.213
_cod_original_formula_sum 'Na.87 Ca1.65 Mg3.38 Mn1.24 Al2.85 Si6.01 O22 F2'
_cod_database_code 9005302

loop_
_space_group_symop_operation_xyz
x,y,z
1/2+x,1/2+y,z
x,-y,z
1/2+x,1/2-y,z
-x,y,-z
1/2-x,1/2+y,-z
-x,-y,-z
1/2-x,1/2-y,-z

loop_
_atom_site_label
_atom_site_fract_x
_atom_site_fract_y
_atom_site_fract_z
_atom_site_occupancy
_atom_site_U_iso_or_equiv
NaA 0.00000 0.50000 0.00000 0.17400 0.02761
CaA 0.00000 0.50000 0.00000 0.02600 0.02761
NaAm 0.04420 0.50000 0.09970 0.17400 0.03002
CaAm 0.04420 0.50000 0.09970 0.02600 0.03002
NaA2 0.00000 0.47227 0.00000 0.17400 0.03369
CaA2 0.00000 0.47227 0.00000 0.02600 0.03369
MgM1 0.00000 0.09012 0.50000 0.84000 0.00798
MnM1 0.00000 0.09012 0.50000 0.16000 0.00798
AlM2 0.00000 0.17613 0.00000 0.43000 0.00659
MgM2 0.00000 0.17613 0.00000 0.38000 0.00659
MnM2 0.00000 0.17613 0.00000 0.19000 0.00659
MgM3 0.00000 0.00000 0.00000 0.94000 0.00735
MnM3 0.00000 0.00000 0.00000 0.06000 0.00735
MnM4 0.00000 0.27900 0.50000 0.12000 0.01089
CaM4 0.00000 0.27900 0.50000 0.38000 0.01089
MnM4* 0.00000 0.26570 0.50000 0.12000 0.01305
CaM4* 0.00000 0.26570 0.50000 0.38000 0.01305
SiT1 0.28308 0.08548 0.30233 0.52500 0.00595
AlT1 0.28308 0.08548 0.30233 0.47500 0.00595
SiT2 0.29281 0.17301 0.81272 0.97750 0.00722
AlT2 0.29281 0.17301 0.81272 0.02250 0.00722
O1 0.10757 0.08763 0.21490 1.00000 0.01051
O2 0.11940 0.17303 0.73483 1.00000 0.01026
F3 0.10486 0.00000 0.71233 1.00000 0.01241
O4 0.36929 0.25143 0.78655 1.00000 0.01355
O5 0.35293 0.14081 0.11259 1.00000 0.01343
O6 0.34603 0.11656 0.60869 1.00000 0.01520
O7 0.34403 0.00000 0.27491 1.00000 0.01343

loop_
_cod_related_entry_id
_cod_related_entry_database
_cod_related_entry_code
1 AMCSD 0006648
